data_8104034
loop_
_publ_author_name
'Cerny, R.'
'Manyako, M.'
'Yanson, T.'
'Pacheco, V.'
'Bodak, O.'

_publ_section_title
;
 Structure of iron-rich compounds in the Yb-Fe-Al system
;
_journal_name_full 'Zeitschrift fuer Kristallographie (149,1979-)'
_journal_page_first 802
_journal_page_last 810
_journal_volume 218
_journal_year 2003
_chemical_formula_sum 'Al0.706 Fe4.914 Yb0.691'
_chemical_name_systematic 'Yb0.691 Fe4.914 Al0.706'
_space_group_IT_number 194
_symmetry_space_group_name_Hall '-P 6c 2c'
_symmetry_space_group_name_H-M 'P 63/m m c'
_cell_angle_alpha 90
_cell_angle_beta 90
_cell_angle_gamma 120
_cell_formula_units_Z 2
_cell_length_a 4.983
_cell_length_b 4.983
_cell_length_c 4.2229
_cell_volume 90.808
_citation_journal_id_ASTM ZEKRDZ
_cod_data_source_file Cerny_ZEKRDZ_2003_1476.cif
_cod_data_source_block Al0.706Fe4.914Yb0.691
_cod_original_cell_volume 90.8078
_cod_database_code 8104034

loop_
_symmetry_equiv_pos_as_xyz
x,y,z
x-y,x,z+1/2
-y,x-y,z
-x,-y,z+1/2
-x+y,-x,z
y,-x+y,z+1/2
-y,-x,-z+1/2
x-y,-y,-z
x,x-y,-z+1/2
y,x,-z
-x+y,y,-z+1/2
-x,-x+y,-z
-x,-y,-z
-x+y,-x,-z-1/2
y,-x+y,-z
x,y,-z-1/2
x-y,x,-z
-y,x-y,-z-1/2
y,x,z-1/2
-x+y,y,z
-x,-x+y,z-1/2
-y,-x,z
x-y,-y,z-1/2
x,x-y,z

loop_
_atom_site_label
_atom_site_type_symbol
_atom_site_fract_x
_atom_site_fract_y
_atom_site_fract_z
_atom_site_occupancy
_atom_site_U_iso_or_equiv
Fe2 Fe 0.5 0 0.5 1 0.0
Al1 Al 0.33333 0.66667 0 0.353 0.0
Fe3 Fe 0.33333 0.66667 0 0.06 0.0
Fe4 Fe 0.2856 0.5712 0 0.196 0.0
Yb1 Yb 0 0 0 0.691 0.0
Fe1 Fe 0 0 0.3048 0.309 0.0
